data_2312661
loop_
_publ_author_name
'Anaya-Avila, Odalys'
'Mu&#xf1;oz-Granados, Oscar'
'Andrade-L&#xf3;pez, Noem&#xed;'
'Alvarado-Rodr&#xed;guez, Jos&#xe9; G'
'Mart&#xed;nez-Otero, Diego'

_publ_section_title
;
 Dinuclear zinc(II) acetate complexes derived from N,N',S-tridentate
 Schiff bases: synthesis, structural study and Hirshfeld surface analysis.
;
_journal_coeditor_code DG3062
_journal_issue 'Pt 11'
_journal_name_full 'Acta crystallographica. Section C, Structural chemistry'
_journal_page_first 698
_journal_page_last 706
_journal_paper_doi 10.1107/S205322962400946X
_journal_volume 80
_journal_year 2024
_chemical_formula_iupac '[Zn2 (C18 H13 N2 S1)2 (C2 H3 O2)2], 0.5C12 H12 N2 S2'
_chemical_formula_moiety 'C40 H32 N4 O4 S2 Zn2, 0.5(C12 H12 N2 S2)'
_chemical_formula_sum 'C46 H38 N5 O4 S3 Zn2'
_chemical_formula_weight 951.73
_chemical_melting_point 492
_chemical_name_systematic
'\m-Acetato-1:2\k^2^<i>O</i>:<i>O</i>'-acatato-2\k<i>O</i>-[\m-(2-{[phenyl(pyridin-2-yl)methylidene]amino}phenyl)sulfanido-1\k<i>S</i>:2\k^3^<i>N</i>,<i>N</i>',<i>S</i>][\m-(2-{[phenyl(pyridin-2-yl)methylidene]amino}phenyl)sulfanido-1\k^3^<i>N</i>,<i>N</i>',<i>S</i>)dizinc(II)--bis(2-aminophenyl) disulfide (2/1)'
_space_group_crystal_system triclinic
_space_group_IT_number 2
_space_group_name_Hall '-P 1'
_space_group_name_H-M_alt 'P -1'
_atom_sites_solution_hydrogens geom
_atom_sites_solution_primary dual
_audit_creation_method
;
Olex2 1.5
(compiled 2024.02.16 svn.r378c4104 for OlexSys, GUI svn.r6928)
;
_cell_angle_alpha 100.870(3)
_cell_angle_beta 101.489(3)
_cell_angle_gamma 110.186(4)
_cell_formula_units_Z 2
_cell_length_a 10.7102(4)
_cell_length_b 13.1376(5)
_cell_length_c 17.1385(6)
_cell_measurement_reflns_used 12274
_cell_measurement_temperature 295
_cell_measurement_theta_max 24.5260
_cell_measurement_theta_min 3.1920
_cell_volume 2129.46(16)
_computing_cell_refinement
;
CrysAlis PRO (Rigaku OD, 2023)
;
_computing_data_collection
;
CrysAlis PRO (Rigaku OD, 2023)
;
_computing_data_reduction
;
CrysAlis PRO (Rigaku OD, 2023)
;
_computing_molecular_graphics
;
OLEX2 (Dolomanov <i>et al.</i>, 2009)
;
_computing_publication_material
;
OLEX2 (Dolomanov <i>et al.</i>, 2009)
;
_computing_structure_refinement
;
SHELXL2018 (Sheldrick, 2015<i>b</i>)
;
_computing_structure_solution
;
SHELXT2014 (Sheldrick, 2015<i>a</i>)
;
_diffrn_ambient_temperature 295
_diffrn_detector 'CCD plate'
_diffrn_detector_area_resol_mean 10.3659
_diffrn_measured_fraction_theta_full 0.998
_diffrn_measured_fraction_theta_max 0.920
_diffrn_measurement_device 'four-circle diffractometer'
_diffrn_measurement_device_type 'Rigaku Xcalibur Gemini ultra diffractometer with an Atlas detector'
_diffrn_measurement_method '\w scans'
_diffrn_radiation_monochromator graphite
_diffrn_radiation_probe x-ray
_diffrn_radiation_type 'Mo K\a'
_diffrn_radiation_wavelength 0.71073
_diffrn_reflns_av_R_equivalents 0.0754
_diffrn_reflns_av_unetI/netI 0.0830
_diffrn_reflns_limit_h_max 14
_diffrn_reflns_limit_h_min -14
_diffrn_reflns_limit_k_max 18
_diffrn_reflns_limit_k_min -18
_diffrn_reflns_limit_l_max 23
_diffrn_reflns_limit_l_min -23
_diffrn_reflns_number 57000
_diffrn_reflns_theta_full 25.242
_diffrn_reflns_theta_max 29.543
_diffrn_reflns_theta_min 3.029
_diffrn_source 'fine-focus sealed X-ray tube'
_exptl_absorpt_coefficient_mu 1.324
_exptl_absorpt_correction_T_max 1.00000
_exptl_absorpt_correction_T_min 0.75075
_exptl_absorpt_correction_type multi-scan
_exptl_absorpt_process_details
;
(CrysAlis PRO; Rigaku OD, 2023)
;
_exptl_crystal_colour 'clear red'
_exptl_crystal_density_diffrn 1.484
_exptl_crystal_description block
_exptl_crystal_F_000 978
_exptl_crystal_size_max 0.2
_exptl_crystal_size_mid 0.1
_exptl_crystal_size_min 0.05
_refine_diff_density_max 0.621
_refine_diff_density_min -0.797
_refine_ls_extinction_method none
_refine_ls_goodness_of_fit_ref 1.011
_refine_ls_hydrogen_treatment constr
_refine_ls_matrix_type full
_refine_ls_number_parameters 616
_refine_ls_number_reflns 10950
_refine_ls_number_restraints 407
_refine_ls_restrained_S_all 1.035
_refine_ls_R_factor_all 0.1272
_refine_ls_R_factor_gt 0.0555
_refine_ls_shift/su_max 0.000
_refine_ls_shift/su_mean 0.000
_refine_ls_structure_factor_coef Fsqd
_refine_ls_weighting_details 'w=1/[\s^2^(Fo^2^)+(0.0431P)^2^+2.0418P] where P=(Fo^2^+2Fc^2^)/3'
_refine_ls_weighting_scheme calc
_refine_ls_wR_factor_gt 0.1039
_refine_ls_wR_factor_ref 0.1288
_reflns_number_gt 6255
_reflns_number_total 10950
_reflns_threshold_expression 'I > 2\s(I)'
_cod_data_source_file dg3062sup1.cif
_cod_data_source_block 6_Zn_Ph
_cod_depositor_comments 'Adding full bibliography for 2312659--2312661.cif.'
_cod_original_cell_volume 2129.46(15)
_cod_database_code 2312661
_cod_database_fobs_code 2312661
_shelx_space_group_comment
;
The symmetry employed for this shelxl refinement is uniquely defined
by the following loop, which should always be used as a source of
symmetry information in preference to the above space-group names.
They are only intended as comments.
;
_shelx_estimated_absorpt_t_min 0.778
_shelx_estimated_absorpt_t_max 0.937

loop_
_space_group_symop_operation_xyz
'x, y, z'
'-x, -y, -z'

loop_
_atom_site_type_symbol
_atom_site_label
_atom_site_fract_x
_atom_site_fract_y
_atom_site_fract_z
_atom_site_U_iso_or_equiv
_atom_site_adp_type
_atom_site_calc_flag
_atom_site_occupancy
_atom_site_disorder_assembly
_atom_site_disorder_group
Zn Zn1 0.50821(4) 0.29923(4) 0.14736(2) 0.03639(12) Uani d 1 . .
Zn Zn2 0.21198(4) 0.19389(4) 0.22534(3) 0.04066(13) Uani d 1 . .
S S1 0.43291(10) 0.34716(8) 0.26655(6) 0.0394(2) Uani d 1 . .
S S2 0.20159(12) 0.01393(9) 0.21665(6) 0.0513(3) Uani d 1 . .
O O1 0.3258(3) 0.1877(2) 0.06110(16) 0.0564(7) Uani d 1 . .
O O2 0.1414(3) 0.1817(3) 0.10344(16) 0.0564(8) Uani d 1 . .
O O3 0.5200(3) 0.4304(2) 0.10023(17) 0.0548(7) Uani d 1 . .
O O4 0.7229(3) 0.4885(3) 0.1892(2) 0.0728(9) Uani d 1 . .
N N1 0.6050(3) 0.2203(3) 0.07451(17) 0.0379(7) Uani d 1 . .
N N2 0.6081(3) 0.2200(2) 0.22778(16) 0.0346(7) Uani d 1 . .
N N3 0.0896(3) 0.2859(3) 0.2515(2) 0.0433(8) Uani d 1 . .
N N4 0.1954(3) 0.1886(3) 0.35142(17) 0.0380(7) Uani d 1 . .
C C1 0.6427(3) 0.1435(3) 0.1018(2) 0.0349(8) Uani d 1 . .
C C2 0.6815(4) 0.0711(3) 0.0523(2) 0.0470(9) Uani d 1 . .
H H2 0.701715 0.014785 0.070692 0.056 Uiso calc 1 . .
C C3 0.6897(4) 0.0838(4) -0.0251(2) 0.0550(11) Uani d 1 . .
H H3 0.717835 0.037124 -0.058873 0.066 Uiso calc 1 . .
C C4 0.6564(4) 0.1647(4) -0.0514(2) 0.0522(10) Uani d 1 . .
H H4 0.663873 0.175717 -0.102566 0.063 Uiso calc 1 . .
C C5 0.6111(4) 0.2306(3) -0.0005(2) 0.0489(10) Uani d 1 . .
H H5 0.583988 0.283735 -0.019443 0.059 Uiso calc 1 . .
C C6 0.6406(3) 0.1431(3) 0.1891(2) 0.0337(8) Uani d 1 . .
C C7 0.5393(3) 0.3087(3) 0.3374(2) 0.0346(8) Uani d 1 . .
C C8 0.6167(3) 0.2481(3) 0.3131(2) 0.0348(8) Uani d 1 . .
C C9 0.7086(4) 0.2308(3) 0.3739(2) 0.0433(9) Uani d 1 . .
H H9 0.761909 0.192156 0.358277 0.052 Uiso calc 1 . .
C C10 0.7218(4) 0.2698(4) 0.4566(2) 0.0522(10) Uani d 1 . .
H H10 0.784229 0.258211 0.496543 0.063 Uiso calc 1 . .
C C11 0.6424(4) 0.3258(4) 0.4801(2) 0.0549(11) Uani d 1 . .
H H11 0.649949 0.350929 0.536006 0.066 Uiso calc 1 . .
C C12 0.5520(4) 0.3449(3) 0.4215(2) 0.0467(9) Uani d 1 . .
H H12 0.498377 0.382627 0.438223 0.056 Uiso calc 1 . .
C C13 0.6682(4) 0.0540(3) 0.2217(2) 0.0360(8) Uani d 1 . .
C C14 0.5655(4) -0.0197(3) 0.2455(2) 0.0410(9) Uani d 1 . .
H H14 0.481644 -0.011699 0.241686 0.049 Uiso calc 1 . .
C C15 0.5861(5) -0.1044(3) 0.2748(2) 0.0537(11) Uani d 1 . .
H H15 0.515395 -0.154888 0.289261 0.064 Uiso calc 1 . .
C C16 0.7111(5) -0.1149(4) 0.2829(3) 0.0620(12) Uani d 1 . .
H H16 0.725430 -0.171532 0.303976 0.074 Uiso calc 1 . .
C C17 0.8152(5) -0.0419(4) 0.2599(3) 0.0578(11) Uani d 1 . .
H H17 0.899754 -0.049095 0.265398 0.069 Uiso calc 1 . .
C C18 0.7934(4) 0.0416(3) 0.2286(2) 0.0469(9) Uani d 1 . .
H H18 0.862902 0.090102 0.212067 0.056 Uiso calc 1 . .
C C19 0.2014(4) 0.1722(3) 0.0488(2) 0.0429(9) Uani d 1 . .
C C20 0.1128(5) 0.1349(5) -0.0395(3) 0.0719(14) Uani d 1 . .
H H20A 0.060449 0.054715 -0.055733 0.108 Uiso calc 1 . .
H H20B 0.171109 0.153663 -0.074984 0.108 Uiso calc 1 . .
H H20C 0.050324 0.172581 -0.044213 0.108 Uiso calc 1 . .
C C21 0.6396(5) 0.5067(4) 0.1390(2) 0.0479(10) Uani d 1 . .
C C22 0.6712(6) 0.6206(4) 0.1234(3) 0.0769(15) Uani d 1 . .
H H22A 0.630000 0.610915 0.065945 0.115 Uiso calc 1 . .
H H22B 0.769904 0.660993 0.137219 0.115 Uiso calc 1 . .
H H22C 0.633760 0.662501 0.157084 0.115 Uiso calc 1 . .
C C23 0.0842(4) 0.3106(3) 0.3301(2) 0.0436(9) Uani d 1 . .
C C24 0.0188(5) 0.3800(4) 0.3555(3) 0.0601(12) Uani d 1 . .
H H24 0.017467 0.398485 0.410321 0.072 Uiso calc 1 . .
C C25 -0.0444(5) 0.4211(4) 0.2981(4) 0.0701(14) Uani d 1 . .
H H25 -0.089971 0.466689 0.314149 0.084 Uiso calc 1 . .
C C26 -0.0404(5) 0.3953(4) 0.2186(3) 0.0658(13) Uani d 1 . .
H H26 -0.083295 0.422172 0.179465 0.079 Uiso calc 1 . .
C C27 0.0293(4) 0.3281(4) 0.1971(3) 0.0547(11) Uani d 1 . .
H H27 0.034361 0.311505 0.142936 0.066 Uiso calc 1 . .
C C28 0.1392(4) 0.2503(3) 0.3841(2) 0.0393(8) Uani d 1 . .
C C29 0.2515(3) 0.0285(3) 0.3234(2) 0.0373(8) Uani d 1 . .
C C30 0.2448(4) 0.1139(3) 0.3833(2) 0.0375(8) Uani d 1 . .
C C31 0.2909(4) 0.1220(4) 0.4674(2) 0.0487(10) Uani d 1 . .
H H31 0.290342 0.180317 0.507451 0.058 Uiso calc 1 . .
C C32 0.3369(4) 0.0438(4) 0.4909(3) 0.0592(12) Uani d 1 . .
H H32 0.366913 0.049139 0.546918 0.071 Uiso calc 1 . .
C C33 0.3387(4) -0.0421(4) 0.4323(3) 0.0568(12) Uani d 1 . .
H H33 0.368032 -0.095657 0.448693 0.068 Uiso calc 1 . .
C C34 0.2980(4) -0.0493(3) 0.3504(3) 0.0463(9) Uani d 1 . .
H H34 0.301150 -0.107495 0.311495 0.056 Uiso calc 1 . .
C C35 0.1212(4) 0.2631(3) 0.4692(2) 0.0430(9) Uani d 1 . .
C C36 0.0246(4) 0.1769(4) 0.4867(3) 0.0523(10) Uani d 1 . .
H H36 -0.033913 0.111069 0.445099 0.063 Uiso calc 1 . .
C C37 0.0157(5) 0.1896(5) 0.5673(3) 0.0708(15) Uani d 1 . .
H H37 -0.049140 0.131857 0.580071 0.085 Uiso calc 1 . .
C C38 0.1030(6) 0.2879(6) 0.6286(3) 0.0786(17) Uani d 1 . .
H H38 0.096074 0.296377 0.682502 0.094 Uiso calc 1 . .
C C39 0.1983(6) 0.3715(5) 0.6107(3) 0.0818(16) Uani d 1 . .
H H39 0.258037 0.436788 0.652488 0.098 Uiso calc 1 . .
C C40 0.2070(5) 0.3607(4) 0.5318(3) 0.0669(13) Uani d 1 . .
H H40 0.271427 0.419489 0.519694 0.080 Uiso calc 1 . .
S S3 0.1073(7) 0.5433(7) -0.0127(3) 0.120(2) Uani d 0.284(4) A 1
N N5 0.3067(12) 0.4776(11) 0.0939(7) 0.107(3) Uani d 0.284(4) A 1
H H5A 0.278642 0.455295 0.040625 0.128 Uiso calc 0.284(4) A 1
H H5B 0.366143 0.456735 0.120481 0.128 Uiso calc 0.284(4) A 1
C C49 0.1614(7) 0.5806(7) 0.0953(5) 0.0939(15) Uani d 0.284(4) A 1
C C50 0.2573(12) 0.5453(11) 0.1360(5) 0.0862(17) Uani d 0.284(4) A 1
C C51 0.3030(14) 0.5758(12) 0.2231(5) 0.0883(17) Uani d 0.284(4) A 1
H H51 0.366931 0.551613 0.250226 0.106 Uiso calc 0.284(4) A 1
C C52 0.2503(15) 0.6434(14) 0.2681(5) 0.0921(19) Uani d 0.284(4) A 1
H H52 0.280999 0.666798 0.325755 0.111 Uiso calc 0.284(4) A 1
C C53 0.1499(15) 0.6754(13) 0.2248(6) 0.0942(19) Uani d 0.284(4) A 1
H H53 0.113431 0.718489 0.255020 0.113 Uiso calc 0.284(4) A 1
C C54 0.1039(12) 0.6450(11) 0.1391(6) 0.0969(18) Uani d 0.284(4) A 1
H H54 0.037359 0.666478 0.111637 0.116 Uiso calc 0.284(4) A 1
S S3A 0.0594(3) 0.5982(2) 0.0290(2) 0.1103(10) Uani d 0.716(4) A 2
N N5A 0.2805(7) 0.5075(5) 0.0575(4) 0.0860(16) Uani d 0.716(4) A 2
H H5AA 0.230861 0.502281 0.009665 0.103 Uiso calc 0.716(4) A 2
H H5AB 0.343739 0.480842 0.060962 0.103 Uiso calc 0.716(4) A 2
C C49A 0.1585(7) 0.6014(6) 0.1241(4) 0.0842(13) Uani d 0.716(4) A 2
C C50A 0.2593(7) 0.5575(6) 0.1272(4) 0.0799(13) Uani d 0.716(4) A 2
C C51A 0.3430(7) 0.5629(6) 0.2036(4) 0.0782(14) Uani d 0.716(4) A 2
H H51A 0.410887 0.533671 0.205488 0.094 Uiso calc 0.716(4) A 2
C C52A 0.3220(8) 0.6131(6) 0.2768(4) 0.0835(15) Uani d 0.716(4) A 2
H H52A 0.375398 0.617288 0.328172 0.100 Uiso calc 0.716(4) A 2
C C53A 0.2185(8) 0.6573(7) 0.2715(5) 0.0909(15) Uani d 0.716(4) A 2
H H53A 0.204513 0.689997 0.320309 0.109 Uiso calc 0.716(4) A 2
C C54A 0.1373(9) 0.6537(7) 0.1966(5) 0.0948(14) Uani d 0.716(4) A 2
H H54A 0.071175 0.684752 0.194365 0.114 Uiso calc 0.716(4) A 2

loop_
_atom_site_aniso_label
_atom_site_aniso_U_11
_atom_site_aniso_U_22
_atom_site_aniso_U_33
_atom_site_aniso_U_12
_atom_site_aniso_U_13
_atom_site_aniso_U_23
Zn1 0.0415(2) 0.0389(3) 0.0336(2) 0.0190(2) 0.01163(18) 0.01431(19)
Zn2 0.0397(2) 0.0547(3) 0.0373(2) 0.0251(2) 0.01431(19) 0.0189(2)
S1 0.0440(5) 0.0424(6) 0.0387(5) 0.0225(5) 0.0145(4) 0.0139(4)
S2 0.0699(7) 0.0533(7) 0.0352(5) 0.0321(6) 0.0146(5) 0.0086(5)
O1 0.0414(16) 0.066(2) 0.0441(16) 0.0134(15) 0.0078(12) -0.0030(14)
O2 0.0513(17) 0.086(2) 0.0386(15) 0.0337(16) 0.0098(13) 0.0229(15)
O3 0.070(2) 0.0486(18) 0.0550(17) 0.0281(17) 0.0208(15) 0.0242(15)
O4 0.080(2) 0.077(2) 0.069(2) 0.046(2) 0.0118(18) 0.0194(18)
N1 0.0428(17) 0.0394(18) 0.0326(16) 0.0145(15) 0.0142(13) 0.0125(14)
N2 0.0375(16) 0.0383(17) 0.0311(15) 0.0169(14) 0.0110(13) 0.0114(13)
N3 0.0374(17) 0.049(2) 0.055(2) 0.0230(16) 0.0187(15) 0.0245(17)
N4 0.0415(17) 0.0441(19) 0.0365(16) 0.0224(15) 0.0159(13) 0.0144(14)
C1 0.0326(19) 0.034(2) 0.0360(19) 0.0099(16) 0.0110(15) 0.0092(16)
C2 0.054(2) 0.043(2) 0.049(2) 0.021(2) 0.0225(19) 0.0125(19)
C3 0.065(3) 0.052(3) 0.048(2) 0.021(2) 0.029(2) 0.005(2)
C4 0.063(3) 0.050(3) 0.036(2) 0.010(2) 0.0223(19) 0.0083(19)
C5 0.059(3) 0.050(3) 0.038(2) 0.017(2) 0.0145(18) 0.0192(19)
C6 0.0286(18) 0.038(2) 0.0365(19) 0.0135(16) 0.0114(15) 0.0125(16)
C7 0.0336(19) 0.033(2) 0.0335(18) 0.0088(16) 0.0095(15) 0.0093(15)
C8 0.040(2) 0.034(2) 0.0285(17) 0.0115(17) 0.0102(15) 0.0102(15)
C9 0.047(2) 0.047(2) 0.038(2) 0.0230(19) 0.0087(17) 0.0149(18)
C10 0.057(3) 0.065(3) 0.034(2) 0.025(2) 0.0057(18) 0.019(2)
C11 0.063(3) 0.071(3) 0.027(2) 0.024(2) 0.0116(19) 0.011(2)
C12 0.049(2) 0.054(3) 0.037(2) 0.023(2) 0.0158(18) 0.0056(18)
C13 0.040(2) 0.035(2) 0.0356(19) 0.0175(17) 0.0117(16) 0.0089(16)
C14 0.045(2) 0.041(2) 0.043(2) 0.0197(19) 0.0149(17) 0.0164(18)
C15 0.069(3) 0.042(3) 0.052(2) 0.021(2) 0.021(2) 0.018(2)
C16 0.097(4) 0.051(3) 0.053(3) 0.046(3) 0.019(3) 0.020(2)
C17 0.065(3) 0.063(3) 0.053(3) 0.042(3) 0.009(2) 0.011(2)
C18 0.043(2) 0.046(2) 0.051(2) 0.019(2) 0.0136(18) 0.0096(19)
C19 0.047(2) 0.041(2) 0.038(2) 0.0154(19) 0.0083(18) 0.0124(18)
C20 0.066(3) 0.097(4) 0.040(2) 0.025(3) 0.004(2) 0.016(2)
C21 0.068(3) 0.050(3) 0.039(2) 0.033(2) 0.026(2) 0.014(2)
C22 0.110(4) 0.045(3) 0.073(3) 0.023(3) 0.028(3) 0.022(3)
C23 0.038(2) 0.040(2) 0.061(3) 0.0180(18) 0.0234(19) 0.019(2)
C24 0.061(3) 0.052(3) 0.083(3) 0.031(2) 0.038(2) 0.020(2)
C25 0.068(3) 0.058(3) 0.113(4) 0.044(3) 0.039(3) 0.038(3)
C26 0.052(3) 0.063(3) 0.102(4) 0.031(2) 0.029(3) 0.046(3)
C27 0.043(2) 0.062(3) 0.072(3) 0.025(2) 0.021(2) 0.035(2)
C28 0.0339(19) 0.038(2) 0.046(2) 0.0128(17) 0.0177(17) 0.0076(17)
C29 0.0318(19) 0.043(2) 0.042(2) 0.0143(17) 0.0164(16) 0.0164(17)
C30 0.0360(19) 0.045(2) 0.0363(19) 0.0183(18) 0.0138(15) 0.0150(17)
C31 0.050(2) 0.066(3) 0.038(2) 0.031(2) 0.0156(18) 0.014(2)
C32 0.054(3) 0.093(4) 0.047(2) 0.041(3) 0.016(2) 0.033(3)
C33 0.056(3) 0.072(3) 0.070(3) 0.039(2) 0.030(2) 0.046(3)
C34 0.045(2) 0.051(3) 0.058(3) 0.024(2) 0.0271(19) 0.025(2)
C35 0.048(2) 0.044(2) 0.043(2) 0.024(2) 0.0199(18) 0.0072(18)
C36 0.041(2) 0.067(3) 0.051(2) 0.021(2) 0.0175(19) 0.019(2)
C37 0.050(3) 0.121(5) 0.068(3) 0.045(3) 0.034(2) 0.048(3)
C38 0.090(4) 0.140(6) 0.042(3) 0.084(4) 0.028(3) 0.023(3)
C39 0.100(4) 0.084(4) 0.061(3) 0.052(4) 0.020(3) -0.007(3)
C40 0.076(3) 0.049(3) 0.064(3) 0.018(3) 0.026(3) -0.002(2)
S3 0.109(3) 0.107(3) 0.100(3) -0.012(3) 0.029(3) 0.033(3)
N5 0.110(5) 0.095(5) 0.112(5) 0.042(4) 0.027(5) 0.025(5)
C49 0.091(2) 0.084(2) 0.104(2) 0.023(2) 0.026(2) 0.044(2)
C50 0.091(3) 0.080(3) 0.095(3) 0.031(2) 0.032(2) 0.040(3)
C51 0.095(3) 0.079(3) 0.094(3) 0.029(2) 0.036(3) 0.036(3)
C52 0.097(3) 0.080(3) 0.099(3) 0.025(3) 0.038(3) 0.033(3)
C53 0.094(3) 0.080(3) 0.105(3) 0.023(3) 0.034(3) 0.036(3)
C54 0.091(3) 0.084(3) 0.110(3) 0.020(2) 0.026(3) 0.043(3)
S3A 0.0820(14) 0.0946(17) 0.134(2) 0.0134(12) -0.0037(13) 0.0654(15)
N5A 0.105(4) 0.097(4) 0.079(3) 0.058(3) 0.031(3) 0.037(3)
C49A 0.083(2) 0.076(2) 0.103(2) 0.0304(18) 0.031(2) 0.045(2)
C50A 0.088(2) 0.074(2) 0.091(2) 0.035(2) 0.033(2) 0.042(2)
C51A 0.089(3) 0.077(3) 0.086(3) 0.037(2) 0.039(2) 0.040(2)
C52A 0.096(3) 0.076(3) 0.087(3) 0.030(2) 0.044(2) 0.031(2)
C53A 0.098(3) 0.077(3) 0.099(3) 0.026(2) 0.041(2) 0.029(2)
C54A 0.095(2) 0.080(2) 0.108(3) 0.025(2) 0.037(2) 0.035(2)

loop_
_atom_type_symbol
_atom_type_description
_atom_type_scat_dispersion_real
_atom_type_scat_dispersion_imag
_atom_type_scat_source
C C 0.0033 0.0016 'International Tables Vol C Tables 4.2.6.8 and 6.1.1.4'
H H 0.0000 0.0000 'International Tables Vol C Tables 4.2.6.8 and 6.1.1.4'
N N 0.0061 0.0033 'International Tables Vol C Tables 4.2.6.8 and 6.1.1.4'
O O 0.0106 0.0060 'International Tables Vol C Tables 4.2.6.8 and 6.1.1.4'
S S 0.1246 0.1234 'International Tables Vol C Tables 4.2.6.8 and 6.1.1.4'
Zn Zn 0.2839 1.4301 'International Tables Vol C Tables 4.2.6.8 and 6.1.1.4'

loop_
_geom_angle_atom_site_label_1
_geom_angle_atom_site_label_2
_geom_angle_atom_site_label_3
_geom_angle_site_symmetry_1
_geom_angle_site_symmetry_3
_geom_angle
_geom_angle_publ_flag
O1 Zn1 S1 . . 102.37(8) ?
O1 Zn1 N1 . . 85.37(11) ?
O1 Zn1 N2 . . 113.79(12) ?
O3 Zn1 S1 . . 101.53(8) ?
O3 Zn1 O1 . . 95.16(13) ?
O3 Zn1 N1 . . 100.45(11) ?
O3 Zn1 N2 . . 149.79(12) ?
N1 Zn1 S1 . . 155.88(8) ?
N1 Zn1 N2 . . 74.71(10) ?
N2 Zn1 S1 . . 81.30(7) ?
S2 Zn2 S1 . . 119.09(4) ?
O2 Zn2 S1 . . 102.25(9) ?
O2 Zn2 S2 . . 100.50(9) ?
O2 Zn2 N3 . . 88.49(12) ?
O2 Zn2 N4 . . 155.97(11) ?
N3 Zn2 S1 . . 98.95(9) ?
N3 Zn2 S2 . . 137.39(9) ?
N3 Zn2 N4 . . 74.53(11) ?
N4 Zn2 S1 . . 97.18(8) ?
N4 Zn2 S2 . . 81.91(8) ?
Zn2 S1 Zn1 . . 98.68(4) ?
C7 S1 Zn1 . . 98.68(11) ?
C7 S1 Zn2 . . 104.23(12) ?
C29 S2 Zn2 . . 97.61(13) ?
C19 O1 Zn1 . . 135.3(3) ?
C19 O2 Zn2 . . 127.5(2) ?
C21 O3 Zn1 . . 105.3(2) ?
C1 N1 Zn1 . . 116.1(2) ?
C5 N1 Zn1 . . 123.9(3) ?
C5 N1 C1 . . 119.2(3) ?
C6 N2 Zn1 . . 114.7(2) ?
C6 N2 C8 . . 126.6(3) ?
C8 N2 Zn1 . . 118.4(2) ?
C23 N3 Zn2 . . 116.3(2) ?
C27 N3 Zn2 . . 124.2(3) ?
C27 N3 C23 . . 119.2(3) ?
C28 N4 Zn2 . . 116.3(2) ?
C28 N4 C30 . . 129.0(3) ?
C30 N4 Zn2 . . 114.7(2) ?
N1 C1 C2 . . 121.3(3) ?
N1 C1 C6 . . 115.3(3) ?
C2 C1 C6 . . 123.4(3) ?
C1 C2 H2 . . 120.6 ?
C1 C2 C3 . . 118.9(4) ?
C3 C2 H2 . . 120.6 ?
C2 C3 H3 . . 120.2 ?
C4 C3 C2 . . 119.5(4) ?
C4 C3 H3 . . 120.2 ?
C3 C4 H4 . . 120.6 ?
C3 C4 C5 . . 118.7(4) ?
C5 C4 H4 . . 120.6 ?
N1 C5 C4 . . 122.1(4) ?
N1 C5 H5 . . 118.9 ?
C4 C5 H5 . . 118.9 ?
N2 C6 C1 . . 115.2(3) ?
N2 C6 C13 . . 125.9(3) ?
C13 C6 C1 . . 118.8(3) ?
C8 C7 S1 . . 122.7(2) ?
C12 C7 S1 . . 118.4(3) ?
C12 C7 C8 . . 118.8(3) ?
C7 C8 N2 . . 116.8(3) ?
C9 C8 N2 . . 123.8(3) ?
C9 C8 C7 . . 119.0(3) ?
C8 C9 H9 . . 119.4 ?
C10 C9 C8 . . 121.1(4) ?
C10 C9 H9 . . 119.4 ?
C9 C10 H10 . . 120.1 ?
C11 C10 C9 . . 119.7(4) ?
C11 C10 H10 . . 120.1 ?
C10 C11 H11 . . 119.8 ?
C10 C11 C12 . . 120.4(3) ?
C12 C11 H11 . . 119.8 ?
C7 C12 H12 . . 119.5 ?
C11 C12 C7 . . 120.9(4) ?
C11 C12 H12 . . 119.5 ?
C14 C13 C6 . . 118.7(3) ?
C14 C13 C18 . . 119.0(3) ?
C18 C13 C6 . . 122.3(3) ?
C13 C14 H14 . . 119.7 ?
C15 C14 C13 . . 120.5(4) ?
C15 C14 H14 . . 119.7 ?
C14 C15 H15 . . 119.9 ?
C14 C15 C16 . . 120.2(4) ?
C16 C15 H15 . . 119.9 ?
C15 C16 H16 . . 119.9 ?
C15 C16 C17 . . 120.2(4) ?
C17 C16 H16 . . 119.9 ?
C16 C17 H17 . . 120.2 ?
C18 C17 C16 . . 119.6(4) ?
C18 C17 H17 . . 120.2 ?
C13 C18 H18 . . 119.8 ?
C17 C18 C13 . . 120.4(4) ?
C17 C18 H18 . . 119.8 ?
O1 C19 O2 . . 125.9(3) ?
O1 C19 C20 . . 117.8(4) ?
O2 C19 C20 . . 116.3(4) ?
C19 C20 H20A . . 109.5 ?
C19 C20 H20B . . 109.5 ?
C19 C20 H20C . . 109.5 ?
H20A C20 H20B . . 109.5 ?
H20A C20 H20C . . 109.5 ?
H20B C20 H20C . . 109.5 ?
O3 C21 C22 . . 116.9(4) ?
O4 C21 O3 . . 120.9(4) ?
O4 C21 C22 . . 122.1(4) ?
C21 C22 H22A . . 109.5 ?
C21 C22 H22B . . 109.5 ?
C21 C22 H22C . . 109.5 ?
H22A C22 H22B . . 109.5 ?
H22A C22 H22C . . 109.5 ?
H22B C22 H22C . . 109.5 ?
N3 C23 C24 . . 120.7(4) ?
N3 C23 C28 . . 115.9(3) ?
C24 C23 C28 . . 123.1(4) ?
C23 C24 H24 . . 120.5 ?
C25 C24 C23 . . 119.1(4) ?
C25 C24 H24 . . 120.5 ?
C24 C25 H25 . . 119.9 ?
C26 C25 C24 . . 120.2(4) ?
C26 C25 H25 . . 119.9 ?
C25 C26 H26 . . 120.8 ?
C25 C26 C27 . . 118.4(4) ?
C27 C26 H26 . . 120.8 ?
N3 C27 C26 . . 122.4(4) ?
N3 C27 H27 . . 118.8 ?
C26 C27 H27 . . 118.8 ?
N4 C28 C23 . . 115.6(3) ?
N4 C28 C35 . . 125.6(3) ?
C23 C28 C35 . . 118.8(3) ?
C30 C29 S2 . . 123.2(3) ?
C34 C29 S2 . . 118.8(3) ?
C34 C29 C30 . . 118.0(3) ?
C29 C30 N4 . . 114.9(3) ?
C31 C30 N4 . . 125.4(3) ?
C31 C30 C29 . . 119.6(3) ?
C30 C31 H31 . . 120.0 ?
C32 C31 C30 . . 120.1(4) ?
C32 C31 H31 . . 120.0 ?
C31 C32 H32 . . 119.8 ?
C33 C32 C31 . . 120.3(4) ?
C33 C32 H32 . . 119.8 ?
C32 C33 H33 . . 119.8 ?
C34 C33 C32 . . 120.4(4) ?
C34 C33 H33 . . 119.8 ?
C29 C34 H34 . . 119.2 ?
C33 C34 C29 . . 121.5(4) ?
C33 C34 H34 . . 119.2 ?
C36 C35 C28 . . 120.6(4) ?
C36 C35 C40 . . 119.8(4) ?
C40 C35 C28 . . 119.6(4) ?
C35 C36 H36 . . 120.5 ?
C35 C36 C37 . . 119.0(4) ?
C37 C36 H36 . . 120.5 ?
C36 C37 H37 . . 120.0 ?
C38 C37 C36 . . 120.1(5) ?
C38 C37 H37 . . 120.0 ?
C37 C38 H38 . . 119.8 ?
C39 C38 C37 . . 120.3(4) ?
C39 C38 H38 . . 119.8 ?
C38 C39 H39 . . 119.9 ?
C38 C39 C40 . . 120.2(5) ?
C40 C39 H39 . . 119.9 ?
C35 C40 H40 . . 119.7 ?
C39 C40 C35 . . 120.7(5) ?
C39 C40 H40 . . 119.7 ?
C49 S3 S3 . 2_565 80.4(4) ?
H5A N5 H5B . . 120.0 ?
C50 N5 H5A . . 120.0 ?
C50 N5 H5B . . 120.0 ?
C50 C49 S3 . . 120.3(5) ?
C50 C49 C54 . . 121.4(6) ?
C54 C49 S3 . . 118.3(5) ?
N5 C50 C49 . . 121.6(6) ?
N5 C50 C51 . . 117.5(6) ?
C49 C50 C51 . . 120.9(6) ?
C50 C51 H51 . . 120.7 ?
C52 C51 C50 . . 118.6(6) ?
C52 C51 H51 . . 120.7 ?
C51 C52 H52 . . 120.4 ?
C51 C52 C53 . . 119.1(7) ?
C53 C52 H52 . . 120.4 ?
C52 C53 H53 . . 118.8 ?
C54 C53 C52 . . 122.5(8) ?
C54 C53 H53 . . 118.8 ?
C49 C54 H54 . . 121.3 ?
C53 C54 C49 . . 117.5(7) ?
C53 C54 H54 . . 121.3 ?
C49A S3A S3A . 2_565 99.7(3) ?
H5AA N5A H5AB . . 120.0 ?
C50A N5A H5AA . . 120.0 ?
C50A N5A H5AB . . 120.0 ?
C50A C49A S3A . . 120.3(5) ?
C50A C49A C54A . . 121.4(6) ?
C54A C49A S3A . . 118.2(5) ?
N5A C50A C49A . . 121.7(6) ?
N5A C50A C51A . . 117.5(6) ?
C49A C50A C51A . . 120.9(6) ?
C50A C51A H51A . . 120.7 ?
C52A C51A C50A . . 118.6(6) ?
C52A C51A H51A . . 120.7 ?
C51A C52A H52A . . 120.4 ?
C51A C52A C53A . . 119.1(7) ?
C53A C52A H52A . . 120.4 ?
C52A C53A H53A . . 118.8 ?
C54A C53A C52A . . 122.5(8) ?
C54A C53A H53A . . 118.8 ?
C49A C54A H54A . . 121.3 ?
C53A C54A C49A . . 117.5(7) ?
C53A C54A H54A . . 121.3 ?

loop_
_geom_bond_atom_site_label_1
_geom_bond_atom_site_label_2
_geom_bond_site_symmetry_2
_geom_bond_distance
_geom_bond_publ_flag
Zn1 S1 . 2.3961(10) ?
Zn1 O1 . 2.051(3) ?
Zn1 O3 . 2.013(3) ?
Zn1 N1 . 2.116(3) ?
Zn1 N2 . 2.203(3) ?
Zn2 S1 . 2.3794(11) ?
Zn2 S2 . 2.3030(11) ?
Zn2 O2 . 2.030(2) ?
Zn2 N3 . 2.122(3) ?
Zn2 N4 . 2.215(3) ?
S1 C7 . 1.763(3) ?
S2 C29 . 1.753(4) ?
O1 C19 . 1.243(4) ?
O2 C19 . 1.247(4) ?
O3 C21 . 1.269(5) ?
O4 C21 . 1.229(5) ?
N1 C1 . 1.336(4) ?
N1 C5 . 1.330(4) ?
N2 C6 . 1.289(4) ?
N2 C8 . 1.415(4) ?
N3 C23 . 1.343(5) ?
N3 C27 . 1.340(5) ?
N4 C28 . 1.278(4) ?
N4 C30 . 1.409(4) ?
C1 C2 . 1.380(5) ?
C1 C6 . 1.501(5) ?
C2 H2 . 0.9300 ?
C2 C3 . 1.385(5) ?
C3 H3 . 0.9300 ?
C3 C4 . 1.355(6) ?
C4 H4 . 0.9300 ?
C4 C5 . 1.386(5) ?
C5 H5 . 0.9300 ?
C6 C13 . 1.479(5) ?
C7 C8 . 1.401(5) ?
C7 C12 . 1.393(5) ?
C8 C9 . 1.394(5) ?
C9 H9 . 0.9300 ?
C9 C10 . 1.374(5) ?
C10 H10 . 0.9300 ?
C10 C11 . 1.372(6) ?
C11 H11 . 0.9300 ?
C11 C12 . 1.373(5) ?
C12 H12 . 0.9300 ?
C13 C14 . 1.381(5) ?
C13 C18 . 1.391(5) ?
C14 H14 . 0.9300 ?
C14 C15 . 1.369(5) ?
C15 H15 . 0.9300 ?
C15 C16 . 1.376(6) ?
C16 H16 . 0.9300 ?
C16 C17 . 1.378(6) ?
C17 H17 . 0.9300 ?
C17 C18 . 1.377(6) ?
C18 H18 . 0.9300 ?
C19 C20 . 1.503(5) ?
C20 H20A . 0.9600 ?
C20 H20B . 0.9600 ?
C20 H20C . 0.9600 ?
C21 C22 . 1.504(6) ?
C22 H22A . 0.9600 ?
C22 H22B . 0.9600 ?
C22 H22C . 0.9600 ?
C23 C24 . 1.387(5) ?
C23 C28 . 1.486(5) ?
C24 H24 . 0.9300 ?
C24 C25 . 1.380(6) ?
C25 H25 . 0.9300 ?
C25 C26 . 1.354(7) ?
C26 H26 . 0.9300 ?
C26 C27 . 1.384(6) ?
C27 H27 . 0.9300 ?
C28 C35 . 1.496(5) ?
C29 C30 . 1.403(5) ?
C29 C34 . 1.395(5) ?
C30 C31 . 1.399(5) ?
C31 H31 . 0.9300 ?
C31 C32 . 1.374(6) ?
C32 H32 . 0.9300 ?
C32 C33 . 1.370(6) ?
C33 H33 . 0.9300 ?
C33 C34 . 1.359(6) ?
C34 H34 . 0.9300 ?
C35 C36 . 1.372(5) ?
C35 C40 . 1.384(6) ?
C36 H36 . 0.9300 ?
C36 C37 . 1.386(6) ?
C37 H37 . 0.9300 ?
C37 C38 . 1.382(8) ?
C38 H38 . 0.9300 ?
C38 C39 . 1.350(8) ?
C39 H39 . 0.9300 ?
C39 C40 . 1.358(7) ?
C40 H40 . 0.9300 ?
S3 S3 2_565 2.355(14) ?
S3 C49 . 1.742(6) ?
N5 H5A . 0.8600 ?
N5 H5B . 0.8600 ?
N5 C50 . 1.351(7) ?
C49 C50 . 1.386(7) ?
C49 C54 . 1.401(8) ?
C50 C51 . 1.406(7) ?
C51 H51 . 0.9300 ?
C51 C52 . 1.401(8) ?
C52 H52 . 0.9300 ?
C52 C53 . 1.413(9) ?
C53 H53 . 0.9300 ?
C53 C54 . 1.384(9) ?
C54 H54 . 0.9300 ?
S3A S3A 2_565 2.352(6) ?
S3A C49A . 1.742(6) ?
N5A H5AA . 0.8600 ?
N5A H5AB . 0.8600 ?
N5A C50A . 1.351(7) ?
C49A C50A . 1.385(7) ?
C49A C54A . 1.402(8) ?
C50A C51A . 1.406(7) ?
C51A H51A . 0.9300 ?
C51A C52A . 1.401(8) ?
C52A H52A . 0.9300 ?
C52A C53A . 1.413(9) ?
C53A H53A . 0.9300 ?
C53A C54A . 1.383(9) ?
C54A H54A . 0.9300 ?

loop_
_geom_torsion_atom_site_label_1
_geom_torsion_atom_site_label_2
_geom_torsion_atom_site_label_3
_geom_torsion_atom_site_label_4
_geom_torsion_site_symmetry_1
_geom_torsion_site_symmetry_2
_geom_torsion_site_symmetry_3
_geom_torsion_site_symmetry_4
_geom_torsion
_geom_torsion_publ_flag
Zn1 S1 C7 C8 . . . . -10.5(3) ?
Zn1 S1 C7 C12 . . . . 166.3(3) ?
Zn1 O1 C19 O2 . . . . -38.0(6) ?
Zn1 O1 C19 C20 . . . . 144.1(3) ?
Zn1 O3 C21 O4 . . . . 4.4(4) ?
Zn1 O3 C21 C22 . . . . -173.0(3) ?
Zn1 N1 C1 C2 . . . . 167.2(3) ?
Zn1 N1 C1 C6 . . . . -13.2(4) ?
Zn1 N1 C5 C4 . . . . -170.1(3) ?
Zn1 N2 C6 C1 . . . . 16.5(4) ?
Zn1 N2 C6 C13 . . . . -160.3(3) ?
Zn1 N2 C8 C7 . . . . 11.1(4) ?
Zn1 N2 C8 C9 . . . . -161.2(3) ?
Zn2 S1 C7 C8 . . . . 90.8(3) ?
Zn2 S1 C7 C12 . . . . -92.4(3) ?
Zn2 S2 C29 C30 . . . . 18.9(3) ?
Zn2 S2 C29 C34 . . . . -162.3(3) ?
Zn2 O2 C19 O1 . . . . -13.2(6) ?
Zn2 O2 C19 C20 . . . . 164.7(3) ?
Zn2 N3 C23 C24 . . . . 173.5(3) ?
Zn2 N3 C23 C28 . . . . -12.4(4) ?
Zn2 N3 C27 C26 . . . . -174.6(3) ?
Zn2 N4 C28 C23 . . . . 4.1(4) ?
Zn2 N4 C28 C35 . . . . -177.9(3) ?
Zn2 N4 C30 C29 . . . . -20.9(4) ?
Zn2 N4 C30 C31 . . . . 156.5(3) ?
S1 C7 C8 N2 . . . . 1.1(5) ?
S1 C7 C8 C9 . . . . 173.8(3) ?
S1 C7 C12 C11 . . . . -174.4(3) ?
S2 C29 C30 N4 . . . . -0.4(4) ?
S2 C29 C30 C31 . . . . -177.9(3) ?
S2 C29 C34 C33 . . . . 179.7(3) ?
N1 C1 C2 C3 . . . . 4.2(6) ?
N1 C1 C6 N2 . . . . -2.7(4) ?
N1 C1 C6 C13 . . . . 174.4(3) ?
N2 C6 C13 C14 . . . . 58.5(5) ?
N2 C6 C13 C18 . . . . -121.9(4) ?
N2 C8 C9 C10 . . . . 173.6(4) ?
N3 C23 C24 C25 . . . . 1.7(6) ?
N3 C23 C28 N4 . . . . 5.3(5) ?
N3 C23 C28 C35 . . . . -172.8(3) ?
N4 C28 C35 C36 . . . . -72.5(5) ?
N4 C28 C35 C40 . . . . 104.6(5) ?
N4 C30 C31 C32 . . . . -180.0(4) ?
C1 N1 C5 C4 . . . . -0.5(6) ?
C1 C2 C3 C4 . . . . -1.6(6) ?
C1 C6 C13 C14 . . . . -118.3(4) ?
C1 C6 C13 C18 . . . . 61.3(5) ?
C2 C1 C6 N2 . . . . 176.8(3) ?
C2 C1 C6 C13 . . . . -6.1(5) ?
C2 C3 C4 C5 . . . . -1.8(6) ?
C3 C4 C5 N1 . . . . 3.0(6) ?
C5 N1 C1 C2 . . . . -3.2(5) ?
C5 N1 C1 C6 . . . . 176.4(3) ?
C6 N2 C8 C7 . . . . -161.4(3) ?
C6 N2 C8 C9 . . . . 26.3(6) ?
C6 C1 C2 C3 . . . . -175.3(3) ?
C6 C13 C14 C15 . . . . 179.0(3) ?
C6 C13 C18 C17 . . . . 179.5(4) ?
C7 C8 C9 C10 . . . . 1.5(6) ?
C8 N2 C6 C1 . . . . -170.7(3) ?
C8 N2 C6 C13 . . . . 12.4(6) ?
C8 C7 C12 C11 . . . . 2.5(6) ?
C8 C9 C10 C11 . . . . 0.7(6) ?
C9 C10 C11 C12 . . . . -1.2(7) ?
C10 C11 C12 C7 . . . . -0.4(6) ?
C12 C7 C8 N2 . . . . -175.7(3) ?
C12 C7 C8 C9 . . . . -3.0(5) ?
C13 C14 C15 C16 . . . . 1.8(6) ?
C14 C13 C18 C17 . . . . -0.9(6) ?
C14 C15 C16 C17 . . . . -1.4(6) ?
C15 C16 C17 C18 . . . . -0.1(7) ?
C16 C17 C18 C13 . . . . 1.2(6) ?
C18 C13 C14 C15 . . . . -0.6(6) ?
C23 N3 C27 C26 . . . . -0.8(6) ?
C23 C24 C25 C26 . . . . -1.0(7) ?
C23 C28 C35 C36 . . . . 105.4(4) ?
C23 C28 C35 C40 . . . . -77.5(5) ?
C24 C23 C28 N4 . . . . 179.3(4) ?
C24 C23 C28 C35 . . . . 1.1(6) ?
C24 C25 C26 C27 . . . . -0.5(7) ?
C25 C26 C27 N3 . . . . 1.5(7) ?
C27 N3 C23 C24 . . . . -0.8(6) ?
C27 N3 C23 C28 . . . . 173.3(3) ?
C28 N4 C30 C29 . . . . 156.8(4) ?
C28 N4 C30 C31 . . . . -25.9(6) ?
C28 C23 C24 C25 . . . . -171.9(4) ?
C28 C35 C36 C37 . . . . 176.8(4) ?
C28 C35 C40 C39 . . . . -176.1(4) ?
C29 C30 C31 C32 . . . . -2.7(6) ?
C30 N4 C28 C23 . . . . -173.5(3) ?
C30 N4 C28 C35 . . . . 4.4(6) ?
C30 C29 C34 C33 . . . . -1.4(5) ?
C30 C31 C32 C33 . . . . 0.4(6) ?
C31 C32 C33 C34 . . . . 1.5(6) ?
C32 C33 C34 C29 . . . . -0.9(6) ?
C34 C29 C30 N4 . . . . -179.3(3) ?
C34 C29 C30 C31 . . . . 3.2(5) ?
C35 C36 C37 C38 . . . . 0.1(6) ?
C36 C35 C40 C39 . . . . 1.0(7) ?
C36 C37 C38 C39 . . . . -0.7(7) ?
C37 C38 C39 C40 . . . . 1.4(8) ?
C38 C39 C40 C35 . . . . -1.6(8) ?
C40 C35 C36 C37 . . . . -0.3(6) ?
S3 S3 C49 C50 2_565 . . . 119.0(9) ?
S3 S3 C49 C54 2_565 . . . -59.9(8) ?
S3 C49 C50 N5 . . . . -3.0(15) ?
S3 C49 C50 C51 . . . . 179.3(10) ?
S3 C49 C54 C53 . . . . -178.9(9) ?
N5 C50 C51 C52 . . . . -178.2(13) ?
C49 C50 C51 C52 . . . . 0(2) ?
C50 C49 C54 C53 . . . . 2.1(16) ?
C50 C51 C52 C53 . . . . 2(2) ?
C51 C52 C53 C54 . . . . -2(2) ?
C52 C53 C54 C49 . . . . 0(2) ?
C54 C49 C50 N5 . . . . 175.9(11) ?
C54 C49 C50 C51 . . . . -1.8(17) ?
S3A S3A C49A C50A 2_565 . . . 64.5(7) ?
S3A S3A C49A C54A 2_565 . . . -118.2(6) ?
S3A C49A C50A N5A . . . . -2.5(11) ?
S3A C49A C50A C51A . . . . 177.9(6) ?
S3A C49A C54A C53A . . . . -178.9(6) ?
N5A C50A C51A C52A . . . . -179.3(7) ?
C49A C50A C51A C52A . . . . 0.3(11) ?
C50A C49A C54A C53A . . . . -1.6(12) ?
C50A C51A C52A C53A . . . . -0.5(11) ?
C51A C52A C53A C54A . . . . -0.5(12) ?
C52A C53A C54A C49A . . . . 1.5(12) ?
C54A C49A C50A N5A . . . . -179.7(7) ?
C54A C49A C50A C51A . . . . 0.7(12) ?
